data_4130024
loop_
_publ_author_name
'Martinez, Gabriel Espinosa'
'Ocampo, Cristian'
'Park, Yun Ji'
'Fout, Alison R.'

_publ_section_title
;
 Accessing Pincer Bis(carbene) Ni(IV) Complexes from Ni(II) via Halogen
 and Halogen Surrogates.
;
_journal_issue 13
_journal_name_full 'Journal of the American Chemical Society'
_journal_page_first 4290
_journal_page_last 4293
_journal_paper_doi 10.1021/jacs.5b12827
_journal_volume 138
_journal_year 2016
_chemical_formula_moiety
; 
C44 H45 Cl3 N4 Ni, C6 H6, C4 H8 O, 0.8(C6 H6), 0.2(C5 H12) 
;
_chemical_formula_sum 'C59.8 H66.2 Cl3 N4 Ni O'
_chemical_formula_weight 1022.06
_space_group_crystal_system tetragonal
_space_group_IT_number 88
_space_group_name_Hall '-I 4ad'
_space_group_name_H-M_alt 'I 41/a :2'
_atom_sites_solution_hydrogens geom
_audit_creation_date 2015-12-03
_audit_creation_method
; 
Olex2 1.2 
(compiled 2015.09.30 svn.r3233 for OlexSys, GUI svn.r5103) 
;
_cell_angle_alpha 90
_cell_angle_beta 90
_cell_angle_gamma 90
_cell_formula_units_Z 16
_cell_length_a 26.8014(17)
_cell_length_b 26.8014(17)
_cell_length_c 30.1916(19)
_cell_measurement_reflns_used 9822
_cell_measurement_temperature 100.15
_cell_measurement_theta_max 24.79
_cell_measurement_theta_min 2.38
_cell_volume 21687(2)
_computing_cell_refinement 'SAINT V8.34A (Bruker, 2005)'
_computing_data_collection 'APEX2 V2013.10-0 (Bruker, 2013)'
_computing_data_reduction
; 
SAINT V8.34A, XPREP v2013/3, SADABS V2012/1, TWINABS V2012/1 
(Bruker, 2012 & 2013) 
;
_computing_molecular_graphics 'Olex2 (Dolomanov et al., 2009)'
_computing_publication_material 'Olex2 (Dolomanov et al., 2009)'
_computing_structure_refinement 'SHELX-2014-6 (Sheldrick, 2014)'
_computing_structure_solution 'SHELX-2014-6 (Sheldrick, 2014)'
_diffrn_ambient_temperature 100.15
_diffrn_detector 'Bruker APEXII CCD area detector'
_diffrn_detector_type 'CCD area detector'
_diffrn_measured_fraction_theta_full 0.999
_diffrn_measured_fraction_theta_max 0.998
_diffrn_measurement_device 'kappa diffractometer'
_diffrn_measurement_device_type 'Bruker Kappa/ApexII CCD'
_diffrn_measurement_method 'profile data from \f and \w scans'
_diffrn_radiation_monochromator graphite
_diffrn_radiation_probe x-ray
_diffrn_radiation_type MoK\a
_diffrn_radiation_wavelength 0.71073
_diffrn_radiation_wavelength_id cm91q
_diffrn_reflns_av_R_equivalents 0.0879
_diffrn_reflns_av_unetI/netI 0.0381
_diffrn_reflns_Laue_measured_fraction_full 0.999
_diffrn_reflns_Laue_measured_fraction_max 0.998
_diffrn_reflns_limit_h_max 32
_diffrn_reflns_limit_h_min -31
_diffrn_reflns_limit_k_max 32
_diffrn_reflns_limit_k_min -32
_diffrn_reflns_limit_l_max 36
_diffrn_reflns_limit_l_min -30
_diffrn_reflns_number 183569
_diffrn_reflns_point_group_measured_fraction_full 0.999
_diffrn_reflns_point_group_measured_fraction_max 0.998
_diffrn_reflns_theta_full 25.242
_diffrn_reflns_theta_max 25.398
_diffrn_reflns_theta_min 1.016
_diffrn_source 'fine-focus sealed X-ray tube'
_diffrn_source_target Mo
_diffrn_source_type 'Siemens fine-focus sealed tube'
_diffrn_standards_number 0
_exptl_absorpt_coefficient_mu 0.549
_exptl_absorpt_correction_T_max 1.0000
_exptl_absorpt_correction_T_min 0.8725
_exptl_absorpt_correction_type integration
_exptl_absorpt_process_details
;
SADABS-2014/4 (Bruker,2014) was used for absorption correction. 
wR2(int) was 0.0676 before and 0.0625 after correction. 
The Ratio of minimum to maximum transmission is 0.8725. 
The \l/2 correction factor is Not present.
;
_exptl_crystal_colour purple
_exptl_crystal_density_diffrn 1.254
_exptl_crystal_description rod
_exptl_crystal_F_000 8640
_exptl_crystal_id cm91q
_exptl_crystal_preparation
; 
The data crystal was mounted using oil (Parantone-N, Exxon) to a 
0.3 mm cryo-loop (Hampton Research) with the (1, 0, 2) scattering 
planes roughly normal to the spindle axis. 
;
_exptl_crystal_size_max 0.274
_exptl_crystal_size_mid 0.117
_exptl_crystal_size_min 0.077
_refine_diff_density_max 0.507
_refine_diff_density_min -0.702
_refine_diff_density_rms 0.084
_refine_ls_extinction_method none
_refine_ls_goodness_of_fit_ref 1.056
_refine_ls_hydrogen_treatment constr
_refine_ls_matrix_type full
_refine_ls_number_parameters 653
_refine_ls_number_reflns 9982
_refine_ls_number_restraints 382
_refine_ls_restrained_S_all 1.064
_refine_ls_R_factor_all 0.0627
_refine_ls_R_factor_gt 0.0432
_refine_ls_shift/su_max 0.001
_refine_ls_shift/su_mean 0.000
_refine_ls_structure_factor_coef Fsqd
_refine_ls_weighting_details 'w=1/[\s^2^(Fo^2^)+(0.0733P)^2^+17.5947P] where P=(Fo^2^+2Fc^2^)/3'
_refine_ls_weighting_scheme calc
_refine_ls_wR_factor_gt 0.1180
_refine_ls_wR_factor_ref 0.1256
_reflns_Friedel_coverage 0.000
_reflns_number_gt 7586
_reflns_number_total 9982
_reflns_threshold_expression 'I > 2\s(I)'
_cod_data_source_file ja5b12827_si_002.cif
_cod_data_source_block cm91qsa
_cod_original_cell_volume 21687(3)
_cod_original_sg_symbol_H-M 'I 41/a'
_cod_database_code 4130024
_shelxl_version_number 2014-3
_shelx_space_group_comment
; 
The symmetry employed for this shelxl refinement is uniquely defined 
by the following loop, which should always be used as a source of 
symmetry information in preference to the above space-group names. 
They are only intended as comments. 
;
_shelx_estimated_absorpt_t_max 0.959
_shelx_estimated_absorpt_t_min 0.864
_olex2_refinement_description
; 
1. Fixed Uiso 
 At 1.2 times of: 
  All C(H) groups, All C(H,H) groups 
 At 1.5 times of: 
  All C(H,H,H) groups 
2. Uiso/Uaniso restraints and constraints 
C50 \\sim C50B \\sim C51 \\sim C51B \\sim C52 \\sim C52B \\sim C53 \\sim C53B 
\\sim C54 \\sim C54B \\sim C55 \\sim C55B: within 1.7A with sigma of 0.01 and 
sigma for terminal atoms of 0.02 
O60 \\sim O60B \\sim C60 \\sim C60B \\sim C61 \\sim C61B \\sim C62 \\sim C62B 
\\sim C63 \\sim C63B: within 1.7A with sigma of 0.01 and sigma for terminal 
atoms of 0.02 
Uanis(C50) \\sim Ueq, Uanis(C51) \\sim Ueq, Uanis(C52) \\sim Ueq, Uanis(C53) 
\\sim Ueq, Uanis(C54) \\sim Ueq, Uanis(C55) \\sim Ueq, Uanis(C50B) \\sim Ueq, 
Uanis(C51B) \\sim Ueq, Uanis(C52B) \\sim Ueq, Uanis(C53B) \\sim Ueq, 
Uanis(C54B) \\sim Ueq, Uanis(C55B) \\sim Ueq: with sigma of 0.01 and sigma for 
terminal atoms of 0.02 
3. Same fragment restrains 
{C50, C51, C52, C53, C54, C55} sigma for 1-2: 0.01, 1-3: 0.04 
as 
{C50B, C51B, C52B, C53B, C54B, C55B} 
{O60, C60, C61, C62, C63} sigma for 1-2: 0.01, 1-3: 0.04 
as 
{O60B, C60B, C61B, C62B, C63B} 
4. Others 
 Sof(C50B)=Sof(H50B)=Sof(C51B)=Sof(H51B)=Sof(C52B)=Sof(H52B)=Sof(C53B)= 
 Sof(H53B)=Sof(C54B)=Sof(H54B)=Sof(C55B)=Sof(H55B)=1-FVAR(1) 
 Sof(C50)=Sof(H50)=Sof(C51)=Sof(H51)=Sof(C52)=Sof(H52)=Sof(C53)=Sof(H53)= 
 Sof(C54)=Sof(H54)=Sof(C55)=Sof(H55)=FVAR(1) 
 Sof(O60B)=Sof(C60B)=Sof(H60C)=Sof(H60D)=Sof(C61B)=Sof(H61C)=Sof(H61D)= 
 Sof(C62B)=Sof(H62C)=Sof(H62D)=Sof(C63B)=Sof(H63C)=Sof(H63D)=1-FVAR(2) 
 Sof(O60)=Sof(C60)=Sof(H60A)=Sof(H60B)=Sof(C61)=Sof(H61A)=Sof(H61B)=Sof(C62)= 
 Sof(H62A)=Sof(H62B)=Sof(C63)=Sof(H63A)=Sof(H63B)=FVAR(2) 
5.a Ternary CH refined with riding coordinates: 
 C27(H27), C30(H30), C39(H39), C42(H42) 
5.b Secondary CH2 refined with riding coordinates: 
 C60(H60A,H60B), C61(H61A,H61B), C62(H62A,H62B), C63(H63A,H63B), C60B(H60C, 
 H60D), C61B(H61C,H61D), C62B(H62C,H62D), C63B(H63C,H63D) 
5.c Aromatic/amide H refined with riding coordinates: 
 C3(H3), C4(H4), C5(H5), C6(H6), C9(H9), C10(H10), C11(H11), C15(H15), 
 C16(H16), C17(H17), C18(H18), C23(H23), C24(H24), C25(H25), C35(H35), 
C36(H36), C37(H37), C50(H50), C51(H51), C52(H52), C53(H53), C54(H54), C55(H55), 
 C50B(H50B), C51B(H51B), C52B(H52B), C53B(H53B), C54B(H54B), C55B(H55B) 
5.d Fitted hexagon refined as free rotating group: 
 C50(C51,C52,C53,C54,C55), C50B(C51B,C52B,C53B,C54B,C55B) 
5.e Idealised Me refined as rotating group: 
 C28(H28A,H28B,H28C), C29(H29A,H29B,H29C), C31(H31A,H31B,H31C), C32(H32A,H32B, 
 H32C), C40(H40A,H40B,H40C), C41(H41A,H41B,H41C), C43(H43A,H43B,H43C), 
C44(H44A,H44B,H44C) 
;
_smtbx_masks_special_details
; 
There were a total of 44.5 electrons masked per asymmetric unit. 
These correspond to 0.8 benzene molecule and 0.2 pentane molecule 
sitting in a symmetry position. 
;
_olex2_submission_special_instructions 'No special instructions were received'

loop_
_space_group_symop_operation_xyz
'x, y, z'
'-x+1/2, -y, z+1/2'
'-y+3/4, x+1/4, z+1/4'
'y+3/4, -x+3/4, z+3/4'
'x+1/2, y+1/2, z+1/2'
'-x+1, -y+1/2, z+1'
'-y+5/4, x+3/4, z+3/4'
'y+5/4, -x+5/4, z+5/4'
'-x, -y, -z'
'x-1/2, y, -z-1/2'
'y-3/4, -x-1/4, -z-1/4'
'-y-3/4, x-3/4, -z-3/4'
'-x+1/2, -y+1/2, -z+1/2'
'x, y+1/2, -z'
'y-1/4, -x+1/4, -z+1/4'
'-y-1/4, x-1/4, -z-1/4'

loop_
_atom_site_label
_atom_site_type_symbol
_atom_site_fract_x
_atom_site_fract_y
_atom_site_fract_z
_atom_site_U_iso_or_equiv
_atom_site_adp_type
_atom_site_occupancy
_atom_site_site_symmetry_order
_atom_site_calc_flag
_atom_site_refinement_flags_posn
_atom_site_refinement_flags_adp
_atom_site_refinement_flags_occupancy
_atom_site_disorder_assembly
_atom_site_disorder_group
Ni1 Ni 0.39275(2) 0.51967(2) 0.29354(2) 0.01399(10) Uani 1 1 d . . . . .
Cl1 Cl 0.38459(2) 0.47566(2) 0.22978(2) 0.02039(16) Uani 1 1 d . . . . .
Cl3 Cl 0.42792(2) 0.58462(2) 0.26095(2) 0.02421(16) Uani 1 1 d . . . . .
Cl2 Cl 0.35849(2) 0.46075(2) 0.33527(2) 0.01667(15) Uani 1 1 d . . . . .
N1 N 0.28955(8) 0.56038(8) 0.26695(7) 0.0182(5) Uani 1 1 d . . . . .
N2 N 0.32186(8) 0.58432(8) 0.32967(6) 0.0154(4) Uani 1 1 d . . . . .
N3 N 0.47647(8) 0.51686(8) 0.34905(7) 0.0169(5) Uani 1 1 d . . . . .
N4 N 0.49349(8) 0.46535(8) 0.29554(6) 0.0163(5) Uani 1 1 d . . . . .
C1 C 0.32968(9) 0.55532(9) 0.29307(8) 0.0148(5) Uani 1 1 d . . . . .
C2 C 0.25474(10) 0.59265(10) 0.28743(8) 0.0210(6) Uani 1 1 d . . . . .
C3 C 0.20826(11) 0.60788(11) 0.27351(10) 0.0302(7) Uani 1 1 d . . . . .
H3 H 0.1943 0.5967 0.2463 0.036 Uiso 1 1 calc R . . . .
C4 C 0.18301(12) 0.64034(12) 0.30133(10) 0.0356(8) Uani 1 1 d . . . . .
H4 H 0.1509 0.6520 0.2930 0.043 Uiso 1 1 calc R . . . .
C5 C 0.20369(11) 0.65626(11) 0.34128(10) 0.0321(7) Uani 1 1 d . . . . .
H5 H 0.1854 0.6788 0.3593 0.039 Uiso 1 1 calc R . . . .
C6 C 0.25017(10) 0.64020(10) 0.35547(9) 0.0232(6) Uani 1 1 d . . . . .
H6 H 0.2639 0.6505 0.3830 0.028 Uiso 1 1 calc R . . . .
C7 C 0.27558(9) 0.60825(9) 0.32727(8) 0.0174(5) Uani 1 1 d . . . . .
C8 C 0.36190(9) 0.58599(9) 0.36033(8) 0.0167(5) Uani 1 1 d . . . . .
C9 C 0.36696(10) 0.61365(10) 0.39903(8) 0.0210(6) Uani 1 1 d . . . . .
H9 H 0.3412 0.6352 0.4091 0.025 Uiso 1 1 calc R . . . .
C10 C 0.41154(10) 0.60847(10) 0.42258(8) 0.0217(6) Uani 1 1 d . . . . .
H10 H 0.4155 0.6270 0.4492 0.026 Uiso 1 1 calc R . . . .
C11 C 0.45032(10) 0.57758(10) 0.40910(8) 0.0208(6) Uani 1 1 d . . . . .
H11 H 0.4802 0.5749 0.4259 0.025 Uiso 1 1 calc R . . . .
C12 C 0.44390(9) 0.55084(9) 0.37044(8) 0.0176(5) Uani 1 1 d . . . . .
C13 C 0.40031(9) 0.55563(9) 0.34692(8) 0.0159(5) Uani 1 1 d . . . . .
C14 C 0.52440(9) 0.49876(10) 0.35815(8) 0.0193(6) Uani 1 1 d . . . . .
C15 C 0.55861(10) 0.50714(11) 0.39183(9) 0.0247(6) Uani 1 1 d . . . . .
H15 H 0.5516 0.5291 0.4157 0.030 Uiso 1 1 calc R . . . .
C16 C 0.60355(11) 0.48180(11) 0.38873(10) 0.0305(7) Uani 1 1 d . . . . .
H16 H 0.6278 0.4864 0.4113 0.037 Uiso 1 1 calc R . . . .
C17 C 0.61438(10) 0.44976(11) 0.35362(9) 0.0286(7) Uani 1 1 d . . . . .
H17 H 0.6459 0.4336 0.3526 0.034 Uiso 1 1 calc R . . . .
C18 C 0.58032(10) 0.44098(11) 0.32036(9) 0.0234(6) Uani 1 1 d . . . . .
H18 H 0.5873 0.4190 0.2964 0.028 Uiso 1 1 calc R . . . .
C19 C 0.53501(10) 0.46620(10) 0.32384(8) 0.0192(6) Uani 1 1 d . . . . .
C20 C 0.45827(9) 0.49628(9) 0.31082(8) 0.0157(5) Uani 1 1 d . . . . .
C21 C 0.28226(10) 0.54349(10) 0.22163(8) 0.0202(6) Uani 1 1 d . . . . .
C22 C 0.26383(9) 0.49559(10) 0.21383(8) 0.0198(6) Uani 1 1 d . . . . .
C23 C 0.25347(10) 0.48300(11) 0.16998(9) 0.0236(6) Uani 1 1 d . . . . .
H23 H 0.2412 0.4506 0.1633 0.028 Uiso 1 1 calc R . . . .
C24 C 0.26074(10) 0.51667(11) 0.13612(9) 0.0288(7) Uani 1 1 d . . . . .
H24 H 0.2527 0.5075 0.1066 0.035 Uiso 1 1 calc R . . . .
C25 C 0.27945(11) 0.56330(11) 0.14472(9) 0.0290(7) Uani 1 1 d . . . . .
H25 H 0.2847 0.5858 0.1208 0.035 Uiso 1 1 calc R . . . .
C26 C 0.29097(10) 0.57851(11) 0.18776(9) 0.0244(6) Uani 1 1 d . . . . .
C27 C 0.25496(10) 0.45848(10) 0.25099(9) 0.0212(6) Uani 1 1 d . . . . .
H27 H 0.2778 0.4673 0.2759 0.025 Uiso 1 1 calc R . . . .
C28 C 0.26589(11) 0.40488(11) 0.23752(10) 0.0302(7) Uani 1 1 d . . . . .
H28A H 0.2437 0.3952 0.2132 0.045 Uiso 1 1 calc GR . . . .
H28B H 0.2603 0.3828 0.2629 0.045 Uiso 1 1 calc GR . . . .
H28C H 0.3007 0.4022 0.2278 0.045 Uiso 1 1 calc GR . . . .
C29 C 0.20097(10) 0.46365(12) 0.26785(10) 0.0309(7) Uani 1 1 d . . . . .
H29A H 0.1953 0.4979 0.2781 0.046 Uiso 1 1 calc GR . . . .
H29B H 0.1955 0.4404 0.2924 0.046 Uiso 1 1 calc GR . . . .
H29C H 0.1777 0.4559 0.2438 0.046 Uiso 1 1 calc GR . . . .
C30 C 0.31216(12) 0.63015(11) 0.19597(10) 0.0332(7) Uani 1 1 d . . . . .
H30 H 0.3213 0.6324 0.2280 0.040 Uiso 1 1 calc R . . . .
C31 C 0.35918(14) 0.63923(13) 0.16903(10) 0.0437(9) Uani 1 1 d . . . . .
H31A H 0.3833 0.6125 0.1748 0.066 Uiso 1 1 calc GR . . . .
H31B H 0.3738 0.6714 0.1775 0.066 Uiso 1 1 calc GR . . . .
H31C H 0.3508 0.6397 0.1374 0.066 Uiso 1 1 calc GR . . . .
C32 C 0.27296(15) 0.67064(12) 0.18652(12) 0.0499(10) Uani 1 1 d . . . . .
H32A H 0.2613 0.6676 0.1559 0.075 Uiso 1 1 calc GR . . . .
H32B H 0.2879 0.7036 0.1909 0.075 Uiso 1 1 calc GR . . . .
H32C H 0.2447 0.6665 0.2067 0.075 Uiso 1 1 calc GR . . . .
C33 C 0.49203(9) 0.43195(10) 0.25774(8) 0.0194(6) Uani 1 1 d . . . . .
C34 C 0.47535(10) 0.38342(10) 0.26440(9) 0.0211(6) Uani 1 1 d . . . . .
C35 C 0.47889(11) 0.35087(12) 0.22860(10) 0.0301(7) Uani 1 1 d . . . . .
H35 H 0.4685 0.3172 0.2319 0.036 Uiso 1 1 calc R . . . .
C36 C 0.49738(12) 0.36689(14) 0.18835(10) 0.0400(8) Uani 1 1 d . . . . .
H36 H 0.4996 0.3441 0.1643 0.048 Uiso 1 1 calc R . . . .
C37 C 0.51255(11) 0.41531(14) 0.18274(10) 0.0363(8) Uani 1 1 d . . . . .
H37 H 0.5246 0.4257 0.1546 0.044 Uiso 1 1 calc R . . . .
C38 C 0.51069(10) 0.44953(12) 0.21743(9) 0.0257(6) Uani 1 1 d . . . . .
C39 C 0.45297(10) 0.36578(10) 0.30797(9) 0.0236(6) Uani 1 1 d . . . . .
H39 H 0.4486 0.3957 0.3274 0.028 Uiso 1 1 calc R . . . .
C40 C 0.40119(11) 0.34249(11) 0.30081(10) 0.0314(7) Uani 1 1 d . . . . .
H40A H 0.3799 0.3661 0.2848 0.047 Uiso 1 1 calc GR . . . .
H40B H 0.3861 0.3348 0.3296 0.047 Uiso 1 1 calc GR . . . .
H40C H 0.4046 0.3117 0.2835 0.047 Uiso 1 1 calc GR . . . .
C41 C 0.48770(11) 0.32948(11) 0.33196(10) 0.0340(7) Uani 1 1 d . . . . .
H41A H 0.4937 0.3003 0.3132 0.051 Uiso 1 1 calc GR . . . .
H41B H 0.4722 0.3188 0.3598 0.051 Uiso 1 1 calc GR . . . .
H41C H 0.5195 0.3461 0.3383 0.051 Uiso 1 1 calc GR . . . .
C42 C 0.52686(10) 0.50296(12) 0.21078(9) 0.0309(7) Uani 1 1 d . . . . .
H42 H 0.5192 0.5217 0.2386 0.037 Uiso 1 1 calc R . . . .
C43 C 0.49901(11) 0.52816(13) 0.17285(10) 0.0365(8) Uani 1 1 d . . . . .
H43A H 0.5063 0.5107 0.1451 0.055 Uiso 1 1 calc GR . . . .
H43B H 0.5098 0.5630 0.1704 0.055 Uiso 1 1 calc GR . . . .
H43C H 0.4631 0.5270 0.1787 0.055 Uiso 1 1 calc GR . . . .
C44 C 0.58370(11) 0.50553(15) 0.20306(11) 0.0481(10) Uani 1 1 d . . . . .
H44A H 0.6011 0.4914 0.2287 0.072 Uiso 1 1 calc GR . . . .
H44B H 0.5938 0.5404 0.1991 0.072 Uiso 1 1 calc GR . . . .
H44C H 0.5923 0.4864 0.1765 0.072 Uiso 1 1 calc GR . . . .
C50 C 0.63632(14) 0.59525(18) 0.33821(18) 0.0810(18) Uani 0.738(7) 1 d D U P A 1
H50 H 0.6687 0.5808 0.3398 0.097 Uiso 0.738(7) 1 calc R . P A 1
C51 C 0.6195(2) 0.6260(2) 0.37213(14) 0.093(2) Uani 0.738(7) 1 d DG U P A 1
H51 H 0.6404 0.6326 0.3969 0.112 Uiso 0.738(7) 1 calc R . P A 1
C52 C 0.5722(2) 0.6471(2) 0.36982(17) 0.095(2) Uani 0.738(7) 1 d DG U P A 1
H52 H 0.5607 0.6682 0.3930 0.114 Uiso 0.738(7) 1 calc R . P A 1
C53 C 0.54172(16) 0.63747(19) 0.3336(2) 0.089(2) Uani 0.738(7) 1 d DG U P A 1
H53 H 0.5094 0.6519 0.3320 0.107 Uiso 0.738(7) 1 calc R . P A 1
C54 C 0.55853(17) 0.6067(2) 0.29966(14) 0.0771(18) Uani 0.738(7) 1 d DG U P A 1
H54 H 0.5377 0.6001 0.2749 0.093 Uiso 0.738(7) 1 calc R . P A 1
C55 C 0.60583(18) 0.58559(19) 0.30197(15) 0.0767(18) Uani 0.738(7) 1 d DG U P A 1
H55 H 0.6173 0.5646 0.2788 0.092 Uiso 0.738(7) 1 calc R . P A 1
C50B C 0.6478(5) 0.6098(6) 0.3180(5) 0.100(3) Uani 0.262(7) 1 d D U P A 2
H50B H 0.6798 0.6001 0.3076 0.120 Uiso 0.262(7) 1 calc R . P A 2
C51B C 0.6395(6) 0.6156(6) 0.3631(5) 0.095(3) Uani 0.262(7) 1 d DG U P A 2
H51B H 0.6658 0.6098 0.3836 0.114 Uiso 0.262(7) 1 calc R . P A 2
C52B C 0.5927(7) 0.6300(7) 0.3783(4) 0.094(3) Uani 0.262(7) 1 d DG U P A 2
H52B H 0.5870 0.6339 0.4092 0.113 Uiso 0.262(7) 1 calc R . P A 2
C53B C 0.5542(5) 0.6385(6) 0.3484(5) 0.091(3) Uani 0.262(7) 1 d DG U P A 2
H53B H 0.5222 0.6483 0.3588 0.109 Uiso 0.262(7) 1 calc R . P A 2
C54B C 0.5625(5) 0.6327(6) 0.3033(5) 0.091(3) Uani 0.262(7) 1 d DG U P A 2
H54B H 0.5362 0.6386 0.2828 0.109 Uiso 0.262(7) 1 calc R . P A 2
C55B C 0.6093(6) 0.6184(6) 0.2880(4) 0.073(3) Uani 0.262(7) 1 d DG U P A 2
H55B H 0.6150 0.6144 0.2572 0.088 Uiso 0.262(7) 1 calc R . P A 2
O60 O 0.54230(16) 0.57166(17) 0.48841(13) 0.0396(10) Uani 0.737(7) 1 d D U P B 1
C60 C 0.5728(2) 0.6146(2) 0.50001(19) 0.0515(14) Uani 0.737(7) 1 d D U P B 1
H60A H 0.5668 0.6425 0.4792 0.062 Uiso 0.737(7) 1 calc R . P B 1
H60B H 0.6087 0.6058 0.4992 0.062 Uiso 0.737(7) 1 calc R . P B 1
C61 C 0.5567(2) 0.6292(3) 0.5475(2) 0.0624(16) Uani 0.737(7) 1 d D U P B 1
H61A H 0.5857 0.6415 0.5647 0.075 Uiso 0.737(7) 1 calc R . P B 1
H61B H 0.5310 0.6556 0.5467 0.075 Uiso 0.737(7) 1 calc R . P B 1
C62 C 0.5371(3) 0.5849(3) 0.5671(2) 0.0570(18) Uani 0.737(7) 1 d D U P B 1
H62A H 0.5080 0.5926 0.5860 0.068 Uiso 0.737(7) 1 calc R . P B 1
H62B H 0.5628 0.5679 0.5852 0.068 Uiso 0.737(7) 1 calc R . P B 1
C63 C 0.5222(4) 0.5532(4) 0.5290(2) 0.0453(16) Uani 0.737(7) 1 d D U P B 1
H63A H 0.5340 0.5187 0.5339 0.054 Uiso 0.737(7) 1 calc R . P B 1
H63B H 0.4853 0.5524 0.5269 0.054 Uiso 0.737(7) 1 calc R . P B 1
O60B O 0.5330(6) 0.5926(5) 0.4906(4) 0.052(2) Uani 0.263(7) 1 d D U P B 2
C60B C 0.5572(6) 0.6351(6) 0.5129(6) 0.053(3) Uani 0.263(7) 1 d D U P B 2
H60C H 0.5328 0.6609 0.5219 0.063 Uiso 0.263(7) 1 calc R . P B 2
H60D H 0.5835 0.6504 0.4943 0.063 Uiso 0.263(7) 1 calc R . P B 2
C61B C 0.5792(6) 0.6071(6) 0.5531(4) 0.052(2) Uani 0.263(7) 1 d D U P B 2
H61C H 0.6105 0.5898 0.5450 0.062 Uiso 0.263(7) 1 calc R . P B 2
H61D H 0.5862 0.6304 0.5778 0.062 Uiso 0.263(7) 1 calc R . P B 2
C62B C 0.5412(9) 0.5719(8) 0.5653(6) 0.053(3) Uani 0.263(7) 1 d D U P B 2
H62C H 0.5170 0.5873 0.5860 0.064 Uiso 0.263(7) 1 calc R . P B 2
H62D H 0.5562 0.5423 0.5798 0.064 Uiso 0.263(7) 1 calc R . P B 2
C63B C 0.5166(13) 0.5577(11) 0.5232(7) 0.048(3) Uani 0.263(7) 1 d D U P B 2
H63C H 0.5261 0.5234 0.5146 0.057 Uiso 0.263(7) 1 calc R . P B 2
H63D H 0.4798 0.5592 0.5265 0.057 Uiso 0.263(7) 1 calc R . P B 2

loop_
_atom_site_aniso_label
_atom_site_aniso_U_11
_atom_site_aniso_U_22
_atom_site_aniso_U_33
_atom_site_aniso_U_23
_atom_site_aniso_U_13
_atom_site_aniso_U_12
Ni1 0.01441(18) 0.01828(18) 0.00928(17) -0.00088(13) -0.00055(12) 0.00018(13)
Cl1 0.0174(3) 0.0310(4) 0.0128(3) -0.0067(3) -0.0015(2) 0.0032(3)
Cl3 0.0258(4) 0.0259(4) 0.0210(3) 0.0045(3) 0.0028(3) -0.0037(3)
Cl2 0.0180(3) 0.0179(3) 0.0141(3) 0.0007(2) 0.0010(2) -0.0013(2)
N1 0.0191(11) 0.0230(12) 0.0126(11) -0.0034(9) -0.0011(9) 0.0042(9)
N2 0.0173(11) 0.0172(11) 0.0115(10) 0.0001(9) -0.0003(9) 0.0005(9)
N3 0.0166(11) 0.0215(11) 0.0125(10) -0.0017(9) -0.0029(9) -0.0018(9)
N4 0.0132(11) 0.0230(12) 0.0126(10) -0.0005(9) 0.0000(8) 0.0006(9)
C1 0.0176(13) 0.0156(13) 0.0113(12) 0.0011(10) 0.0010(10) -0.0021(10)
C2 0.0212(14) 0.0264(15) 0.0154(13) -0.0007(11) 0.0008(11) 0.0053(11)
C3 0.0275(16) 0.0391(18) 0.0241(15) -0.0089(13) -0.0066(12) 0.0095(13)
C4 0.0274(16) 0.045(2) 0.0344(18) -0.0094(15) -0.0059(14) 0.0158(14)
C5 0.0282(16) 0.0365(18) 0.0316(17) -0.0109(14) 0.0023(13) 0.0099(13)
C6 0.0255(15) 0.0261(15) 0.0181(14) -0.0042(11) 0.0014(11) 0.0032(12)
C7 0.0187(13) 0.0198(14) 0.0138(13) 0.0020(10) 0.0018(10) -0.0004(11)
C8 0.0199(13) 0.0189(13) 0.0113(12) 0.0018(10) 0.0001(10) -0.0031(11)
C9 0.0286(15) 0.0191(14) 0.0153(13) -0.0006(11) 0.0048(11) -0.0016(11)
C10 0.0293(15) 0.0217(14) 0.0141(13) -0.0042(11) -0.0027(11) -0.0059(12)
C11 0.0237(14) 0.0240(14) 0.0146(13) 0.0000(11) -0.0062(11) -0.0053(12)
C12 0.0206(14) 0.0179(13) 0.0144(13) 0.0013(10) 0.0013(11) -0.0041(11)
C13 0.0192(13) 0.0178(13) 0.0107(12) 0.0006(10) -0.0013(10) -0.0040(11)
C14 0.0178(13) 0.0247(14) 0.0154(13) 0.0057(11) -0.0025(11) -0.0024(11)
C15 0.0240(15) 0.0309(16) 0.0193(14) 0.0000(12) -0.0036(12) -0.0040(12)
C16 0.0222(15) 0.0434(19) 0.0259(16) 0.0020(14) -0.0111(12) -0.0037(13)
C17 0.0194(15) 0.0401(18) 0.0263(16) 0.0037(13) -0.0032(12) 0.0038(13)
C18 0.0172(14) 0.0309(16) 0.0222(14) 0.0038(12) 0.0004(11) 0.0026(12)
C19 0.0177(13) 0.0260(14) 0.0138(13) 0.0032(11) -0.0022(11) -0.0024(11)
C20 0.0168(13) 0.0189(13) 0.0114(12) 0.0019(10) -0.0002(10) -0.0023(11)
C21 0.0182(14) 0.0321(16) 0.0104(12) -0.0056(11) -0.0039(10) 0.0082(12)
C22 0.0116(13) 0.0314(16) 0.0163(13) -0.0042(11) -0.0011(10) 0.0057(11)
C23 0.0169(14) 0.0341(16) 0.0199(15) -0.0086(12) -0.0052(11) 0.0028(12)
C24 0.0253(16) 0.0459(19) 0.0151(14) -0.0082(13) -0.0059(12) 0.0099(14)
C25 0.0354(17) 0.0370(18) 0.0146(14) 0.0017(12) -0.0050(12) 0.0102(14)
C26 0.0285(16) 0.0295(16) 0.0153(13) -0.0007(12) -0.0047(12) 0.0101(12)
C27 0.0177(14) 0.0284(15) 0.0175(13) -0.0067(11) -0.0008(11) -0.0016(11)
C28 0.0322(17) 0.0311(17) 0.0274(16) -0.0040(13) 0.0051(13) -0.0005(13)
C29 0.0212(15) 0.0449(19) 0.0266(16) -0.0051(14) 0.0037(12) -0.0024(14)
C30 0.052(2) 0.0291(17) 0.0184(15) 0.0031(12) -0.0049(14) 0.0033(14)
C31 0.065(2) 0.040(2) 0.0263(17) 0.0068(15) 0.0011(16) -0.0104(17)
C32 0.080(3) 0.0310(19) 0.039(2) 0.0052(15) -0.0043(19) 0.0159(18)
C33 0.0115(13) 0.0322(16) 0.0145(13) -0.0036(11) -0.0015(10) 0.0056(11)
C34 0.0141(13) 0.0290(15) 0.0201(14) -0.0049(12) -0.0035(11) 0.0059(11)
C35 0.0242(15) 0.0350(17) 0.0310(17) -0.0114(13) -0.0041(13) 0.0085(13)
C36 0.0333(18) 0.057(2) 0.0293(17) -0.0217(16) -0.0016(14) 0.0078(16)
C37 0.0276(17) 0.066(2) 0.0154(15) -0.0040(15) 0.0027(12) 0.0057(16)
C38 0.0135(13) 0.0490(19) 0.0145(13) 0.0012(13) 0.0005(11) 0.0046(13)
C39 0.0262(15) 0.0205(14) 0.0242(15) -0.0026(12) -0.0012(12) 0.0040(12)
C40 0.0289(16) 0.0272(16) 0.0381(18) -0.0057(13) -0.0015(14) -0.0022(13)
C41 0.0333(17) 0.0329(17) 0.0359(17) 0.0060(14) -0.0025(14) 0.0067(14)
C42 0.0189(15) 0.052(2) 0.0214(15) 0.0088(14) 0.0011(12) -0.0020(13)
C43 0.0245(16) 0.061(2) 0.0240(16) 0.0125(15) 0.0020(13) 0.0025(15)
C44 0.0210(17) 0.081(3) 0.043(2) 0.0296(19) -0.0022(14) -0.0022(17)
C50 0.077(3) 0.090(4) 0.077(4) 0.019(3) 0.035(3) -0.030(3)
C51 0.093(4) 0.092(4) 0.095(4) -0.003(3) 0.023(3) -0.036(3)
C52 0.102(4) 0.081(4) 0.102(4) -0.002(3) -0.010(4) -0.003(3)
C53 0.089(4) 0.086(4) 0.093(4) -0.001(3) 0.006(3) -0.016(3)
C54 0.078(3) 0.075(4) 0.079(3) -0.008(3) -0.003(3) -0.024(3)
C55 0.070(3) 0.090(4) 0.070(3) -0.002(3) 0.012(3) -0.020(3)
C50B 0.100(5) 0.105(5) 0.095(5) -0.003(5) 0.011(5) -0.012(5)
C51B 0.097(5) 0.096(5) 0.092(5) -0.006(5) 0.019(5) -0.016(5)
C52B 0.095(5) 0.087(5) 0.102(5) -0.009(5) 0.007(5) -0.010(5)
C53B 0.096(5) 0.083(5) 0.094(5) -0.011(5) 0.000(5) -0.005(5)
C54B 0.093(5) 0.086(5) 0.094(5) -0.017(5) -0.004(5) -0.019(5)
C55B 0.073(5) 0.071(5) 0.075(5) -0.008(4) 0.001(4) -0.011(5)
O60 0.053(2) 0.038(2) 0.0281(16) -0.0028(17) -0.0111(15) -0.0121(19)
C60 0.045(3) 0.036(3) 0.073(3) -0.006(2) 0.010(2) -0.006(2)
C61 0.047(3) 0.066(3) 0.075(3) -0.033(3) -0.004(3) -0.005(3)
C62 0.060(3) 0.067(4) 0.044(3) -0.016(3) -0.015(2) 0.013(3)
C63 0.058(3) 0.044(3) 0.034(3) 0.005(2) -0.004(3) 0.000(3)
O60B 0.062(4) 0.056(5) 0.038(4) 0.000(4) -0.008(4) -0.006(4)
C60B 0.049(5) 0.056(5) 0.054(5) 0.012(5) 0.006(5) -0.013(5)
C61B 0.054(5) 0.047(5) 0.054(4) -0.012(4) -0.003(4) 0.002(4)
C62B 0.058(5) 0.052(5) 0.050(4) -0.005(4) -0.003(4) 0.008(5)
C63B 0.058(5) 0.048(5) 0.038(4) -0.004(4) -0.008(4) -0.002(5)

loop_
_atom_type_symbol
_atom_type_description
_atom_type_scat_dispersion_real
_atom_type_scat_dispersion_imag
_atom_type_scat_source
C C 0.0033 0.0016 'International Tables Vol C Tables 4.2.6.8 and 6.1.1.4'
H H 0.0000 0.0000 'International Tables Vol C Tables 4.2.6.8 and 6.1.1.4'
Cl Cl 0.1484 0.1585 'International Tables Vol C Tables 4.2.6.8 and 6.1.1.4'
N N 0.0061 0.0033 'International Tables Vol C Tables 4.2.6.8 and 6.1.1.4'
Ni Ni 0.3393 1.1124 'International Tables Vol C Tables 4.2.6.8 and 6.1.1.4'
O O 0.0106 0.0060 'International Tables Vol C Tables 4.2.6.8 and 6.1.1.4'

loop_
_exptl_crystal_face_index_h
_exptl_crystal_face_index_k
_exptl_crystal_face_index_l
_exptl_crystal_face_perp_dist
2.00 -1.00 0.00 0.0550
-2.00 1.00 0.00 0.0100
2.00 1.00 0.00 0.0480
-2.00 -1.00 0.00 0.0160
0.00 -1.00 0.00 0.0390
0.00 1.00 0.00 0.0300
0.00 0.00 -1.00 0.1190
0.00 0.00 1.00 0.1370

loop_
_geom_angle_atom_site_label_1
_geom_angle_atom_site_label_2
_geom_angle_atom_site_label_3
_geom_angle
Cl3 Ni1 Cl1 94.18(3)
Cl3 Ni1 Cl2 171.70(3)
Cl2 Ni1 Cl1 94.12(3)
C1 Ni1 Cl1 99.54(7)
C1 Ni1 Cl3 88.88(7)
C1 Ni1 Cl2 89.66(7)
C13 Ni1 Cl1 179.13(8)
C13 Ni1 Cl3 86.12(8)
C13 Ni1 Cl2 85.58(8)
C13 Ni1 C1 81.29(10)
C13 Ni1 C20 80.68(11)
C20 Ni1 Cl1 98.50(8)
C20 Ni1 Cl3 89.32(7)
C20 Ni1 Cl2 89.54(7)
C20 Ni1 C1 161.96(10)
C1 N1 C2 109.5(2)
C1 N1 C21 129.0(2)
C2 N1 C21 120.9(2)
C1 N2 C7 110.8(2)
C1 N2 C8 115.4(2)
C7 N2 C8 133.7(2)
C14 N3 C12 134.3(2)
C20 N3 C12 115.0(2)
C20 N3 C14 110.7(2)
C19 N4 C33 120.7(2)
C20 N4 C19 109.8(2)
C20 N4 C33 129.4(2)
N1 C1 Ni1 138.81(18)
N1 C1 N2 107.2(2)
N2 C1 Ni1 114.03(17)
C3 C2 N1 130.1(2)
C3 C2 C7 122.6(2)
C7 C2 N1 107.3(2)
C2 C3 H3 121.9
C2 C3 C4 116.3(3)
C4 C3 H3 121.9
C3 C4 H4 119.3
C3 C4 C5 121.5(3)
C5 C4 H4 119.3
C4 C5 H5 119.0
C6 C5 C4 122.0(3)
C6 C5 H5 119.0
C5 C6 H6 121.8
C5 C6 C7 116.3(3)
C7 C6 H6 121.8
C2 C7 N2 105.3(2)
C6 C7 N2 133.4(2)
C6 C7 C2 121.3(2)
C9 C8 N2 129.7(2)
C13 C8 N2 110.9(2)
C13 C8 C9 119.4(2)
C8 C9 H9 121.4
C8 C9 C10 117.3(2)
C10 C9 H9 121.4
C9 C10 H10 118.3
C11 C10 C9 123.3(2)
C11 C10 H10 118.3
C10 C11 H11 121.2
C12 C11 C10 117.6(2)
C12 C11 H11 121.2
C11 C12 N3 129.9(2)
C13 C12 N3 110.4(2)
C13 C12 C11 119.7(2)
C8 C13 Ni1 118.28(18)
C12 C13 Ni1 119.00(19)
C12 C13 C8 122.7(2)
C15 C14 N3 133.9(2)
C19 C14 N3 105.1(2)
C19 C14 C15 121.0(2)
C14 C15 H15 121.8
C16 C15 C14 116.5(3)
C16 C15 H15 121.8
C15 C16 H16 118.9
C15 C16 C17 122.3(3)
C17 C16 H16 118.9
C16 C17 H17 119.3
C18 C17 C16 121.4(3)
C18 C17 H17 119.3
C17 C18 H18 122.0
C17 C18 C19 116.1(3)
C19 C18 H18 122.0
C14 C19 N4 107.6(2)
C14 C19 C18 122.8(2)
C18 C19 N4 129.6(2)
N3 C20 Ni1 114.83(18)
N4 C20 Ni1 138.37(19)
N4 C20 N3 106.8(2)
C22 C21 N1 119.5(2)
C22 C21 C26 123.4(2)
C26 C21 N1 117.0(2)
C21 C22 C27 122.3(2)
C23 C22 C21 117.0(2)
C23 C22 C27 120.8(2)
C22 C23 H23 119.4
C24 C23 C22 121.2(3)
C24 C23 H23 119.4
C23 C24 H24 119.7
C25 C24 C23 120.6(3)
C25 C24 H24 119.7
C24 C25 H25 119.2
C24 C25 C26 121.5(3)
C26 C25 H25 119.2
C21 C26 C30 123.5(2)
C25 C26 C21 116.4(3)
C25 C26 C30 120.1(3)
C22 C27 H27 107.8
C22 C27 C28 113.0(2)
C22 C27 C29 109.4(2)
C28 C27 H27 107.8
C28 C27 C29 110.7(2)
C29 C27 H27 107.8
C27 C28 H28A 109.5
C27 C28 H28B 109.5
C27 C28 H28C 109.5
H28A C28 H28B 109.5
H28A C28 H28C 109.5
H28B C28 H28C 109.5
C27 C29 H29A 109.5
C27 C29 H29B 109.5
C27 C29 H29C 109.5
H29A C29 H29B 109.5
H29A C29 H29C 109.5
H29B C29 H29C 109.5
C26 C30 H30 107.7
C26 C30 C31 111.7(3)
C26 C30 C32 111.0(3)
C31 C30 H30 107.7
C31 C30 C32 110.8(3)
C32 C30 H30 107.7
C30 C31 H31A 109.5
C30 C31 H31B 109.5
C30 C31 H31C 109.5
H31A C31 H31B 109.5
H31A C31 H31C 109.5
H31B C31 H31C 109.5
C30 C32 H32A 109.5
C30 C32 H32B 109.5
C30 C32 H32C 109.5
H32A C32 H32B 109.5
H32A C32 H32C 109.5
H32B C32 H32C 109.5
C34 C33 N4 118.2(2)
C34 C33 C38 123.8(3)
C38 C33 N4 117.9(2)
C33 C34 C35 116.9(3)
C33 C34 C39 122.9(2)
C35 C34 C39 120.2(3)
C34 C35 H35 119.6
C36 C35 C34 120.9(3)
C36 C35 H35 119.6
C35 C36 H36 119.7
C37 C36 C35 120.7(3)
C37 C36 H36 119.7
C36 C37 H37 119.3
C36 C37 C38 121.3(3)
C38 C37 H37 119.3
C33 C38 C42 122.6(3)
C37 C38 C33 116.5(3)
C37 C38 C42 120.9(3)
C34 C39 H39 107.7
C34 C39 C40 111.1(2)
C34 C39 C41 111.6(2)
C40 C39 H39 107.7
C41 C39 H39 107.7
C41 C39 C40 111.0(2)
C39 C40 H40A 109.5
C39 C40 H40B 109.5
C39 C40 H40C 109.5
H40A C40 H40B 109.5
H40A C40 H40C 109.5
H40B C40 H40C 109.5
C39 C41 H41A 109.5
C39 C41 H41B 109.5
C39 C41 H41C 109.5
H41A C41 H41B 109.5
H41A C41 H41C 109.5
H41B C41 H41C 109.5
C38 C42 H42 107.9
C38 C42 C43 112.3(2)
C38 C42 C44 110.2(3)
C43 C42 H42 107.9
C43 C42 C44 110.5(2)
C44 C42 H42 107.9
C42 C43 H43A 109.5
C42 C43 H43B 109.5
C42 C43 H43C 109.5
H43A C43 H43B 109.5
H43A C43 H43C 109.5
H43B C43 H43C 109.5
C42 C44 H44A 109.5
C42 C44 H44B 109.5
C42 C44 H44C 109.5
H44A C44 H44B 109.5
H44A C44 H44C 109.5
H44B C44 H44C 109.5
C51 C50 H50 120.0
C51 C50 C55 120.0
C55 C50 H50 120.0
C50 C51 H51 120.0
C52 C51 C50 120.0
C52 C51 H51 120.0
C51 C52 H52 120.0
C53 C52 C51 120.0
C53 C52 H52 120.0
C52 C53 H53 120.0
C52 C53 C54 120.0
C54 C53 H53 120.0
C53 C54 H54 120.0
C55 C54 C53 120.0
C55 C54 H54 120.0
C50 C55 H55 120.0
C54 C55 C50 120.0
C54 C55 H55 120.0
C51B C50B H50B 120.0
C51B C50B C55B 120.0
C55B C50B H50B 120.0
C50B C51B H51B 120.0
C50B C51B C52B 120.0
C52B C51B H51B 120.0
C51B C52B H52B 120.0
C53B C52B C51B 120.0
C53B C52B H52B 120.0
C52B C53B H53B 120.0
C52B C53B C54B 120.0
C54B C53B H53B 120.0
C53B C54B H54B 120.0
C55B C54B C53B 120.0
C55B C54B H54B 120.0
C50B C55B H55B 120.0
C54B C55B C50B 120.0
C54B C55B H55B 120.0
C63 O60 C60 106.2(4)
O60 C60 H60A 110.7
O60 C60 H60B 110.7
O60 C60 C61 105.4(4)
H60A C60 H60B 108.8
C61 C60 H60A 110.7
C61 C60 H60B 110.7
C60 C61 H61A 110.5
C60 C61 H61B 110.5
H61A C61 H61B 108.7
C62 C61 C60 106.0(5)
C62 C61 H61A 110.5
C62 C61 H61B 110.5
C61 C62 H62A 110.8
C61 C62 H62B 110.8
C61 C62 C63 104.8(5)
H62A C62 H62B 108.9
C63 C62 H62A 110.8
C63 C62 H62B 110.8
O60 C63 C62 111.4(5)
O60 C63 H63A 109.3
O60 C63 H63B 109.3
C62 C63 H63A 109.3
C62 C63 H63B 109.3
H63A C63 H63B 108.0
C63B O60B C60B 109.1(12)
O60B C60B H60C 112.0
O60B C60B H60D 112.0
O60B C60B C61B 98.7(10)
H60C C60B H60D 109.7
C61B C60B H60C 112.0
C61B C60B H60D 112.0
C60B C61B H61C 110.9
C60B C61B H61D 110.9
H61C C61B H61D 108.9
C62B C61B C60B 104.5(12)
C62B C61B H61C 110.9
C62B C61B H61D 110.9
C61B C62B H62C 110.7
C61B C62B H62D 110.7
C61B C62B C63B 105.3(12)
H62C C62B H62D 108.8
C63B C62B H62C 110.7
C63B C62B H62D 110.7
O60B C63B C62B 106.7(12)
O60B C63B H63C 110.4
O60B C63B H63D 110.4
C62B C63B H63C 110.4
C62B C63B H63D 110.4
H63C C63B H63D 108.6

loop_
_geom_bond_atom_site_label_1
_geom_bond_atom_site_label_2
_geom_bond_distance
Ni1 Cl1 2.2682(7)
Ni1 Cl3 2.2106(7)
Ni1 Cl2 2.2192(7)
Ni1 C1 1.942(3)
Ni1 C13 1.888(2)
Ni1 C20 1.936(2)
N1 C1 1.341(3)
N1 C2 1.414(3)
N1 C21 1.455(3)
N2 C1 1.367(3)
N2 C7 1.398(3)
N2 C8 1.418(3)
N3 C12 1.417(3)
N3 C14 1.400(3)
N3 C20 1.369(3)
N4 C19 1.403(3)
N4 C20 1.338(3)
N4 C33 1.451(3)
C2 C3 1.377(4)
C2 C7 1.391(4)
C3 H3 0.9500
C3 C4 1.386(4)
C4 H4 0.9500
C4 C5 1.394(4)
C5 H5 0.9500
C5 C6 1.386(4)
C6 H6 0.9500
C6 C7 1.386(4)
C8 C9 1.390(4)
C8 C13 1.373(4)
C9 H9 0.9500
C9 C10 1.397(4)
C10 H10 0.9500
C10 C11 1.390(4)
C11 H11 0.9500
C11 C12 1.380(4)
C12 C13 1.373(4)
C14 C15 1.387(4)
C14 C19 1.384(4)
C15 H15 0.9500
C15 C16 1.386(4)
C16 H16 0.9500
C16 C17 1.395(4)
C17 H17 0.9500
C17 C18 1.377(4)
C18 H18 0.9500
C18 C19 1.394(4)
C21 C22 1.395(4)
C21 C26 1.407(4)
C22 C23 1.394(4)
C22 C27 1.518(4)
C23 H23 0.9500
C23 C24 1.378(4)
C24 H24 0.9500
C24 C25 1.371(4)
C25 H25 0.9500
C25 C26 1.397(4)
C26 C30 1.516(4)
C27 H27 1.0000
C27 C28 1.521(4)
C27 C29 1.540(4)
C28 H28A 0.9800
C28 H28B 0.9800
C28 H28C 0.9800
C29 H29A 0.9800
C29 H29B 0.9800
C29 H29C 0.9800
C30 H30 1.0000
C30 C31 1.520(5)
C30 C32 1.537(4)
C31 H31A 0.9800
C31 H31B 0.9800
C31 H31C 0.9800
C32 H32A 0.9800
C32 H32B 0.9800
C32 H32C 0.9800
C33 C34 1.390(4)
C33 C38 1.398(4)
C34 C35 1.392(4)
C34 C39 1.521(4)
C35 H35 0.9500
C35 C36 1.381(5)
C36 H36 0.9500
C36 C37 1.370(5)
C37 H37 0.9500
C37 C38 1.393(4)
C38 C42 1.510(4)
C39 H39 1.0000
C39 C40 1.537(4)
C39 C41 1.529(4)
C40 H40A 0.9800
C40 H40B 0.9800
C40 H40C 0.9800
C41 H41A 0.9800
C41 H41B 0.9800
C41 H41C 0.9800
C42 H42 1.0000
C42 C43 1.524(4)
C42 C44 1.543(4)
C43 H43A 0.9800
C43 H43B 0.9800
C43 H43C 0.9800
C44 H44A 0.9800
C44 H44B 0.9800
C44 H44C 0.9800
C50 H50 0.9500
C50 C51 1.3900
C50 C55 1.3900
C51 H51 0.9500
C51 C52 1.3900
C52 H52 0.9500
C52 C53 1.3900
C53 H53 0.9500
C53 C54 1.3900
C54 H54 0.9500
C54 C55 1.3900
C55 H55 0.9500
C50B H50B 0.9500
C50B C51B 1.3900
C50B C55B 1.3900
C51B H51B 0.9500
C51B C52B 1.3900
C52B H52B 0.9500
C52B C53B 1.3900
C53B H53B 0.9500
C53B C54B 1.3900
C54B H54B 0.9500
C54B C55B 1.3900
C55B H55B 0.9500
O60 C60 1.454(6)
O60 C63 1.427(6)
C60 H60A 0.9900
C60 H60B 0.9900
C60 C61 1.548(7)
C61 H61A 0.9900
C61 H61B 0.9900
C61 C62 1.426(8)
C62 H62A 0.9900
C62 H62B 0.9900
C62 C63 1.483(7)
C63 H63A 0.9900
C63 H63B 0.9900
O60B C60B 1.472(10)
O60B C63B 1.427(10)
C60B H60C 0.9900
C60B H60D 0.9900
C60B C61B 1.546(10)
C61B H61C 0.9900
C61B H61D 0.9900
C61B C62B 1.436(11)
C62B H62C 0.9900
C62B H62D 0.9900
C62B C63B 1.482(10)
C63B H63C 0.9900
C63B H63D 0.9900

loop_
_smtbx_masks_void_nr
_smtbx_masks_void_average_x
_smtbx_masks_void_average_y
_smtbx_masks_void_average_z
_smtbx_masks_void_volume
_smtbx_masks_void_count_electrons
1 -0.881 -0.949 -0.342 3816.7 712.7
